data_7120066
loop_
_publ_author_name
'Hardy, Emily Elizabeth'
'Wyss, Kevin M.'
'Eddy, Madeleine A.'
'Gorden, Anne E. V.'

_publ_section_title
;
 An Example of Unusual Pyridine Donor Schiff Base Uranyl (UO22+) Complexes
;
_journal_name_full 'Chem. Commun.'
_journal_paper_doi 10.1039/C7CC02747H
_journal_year 2017
_chemical_formula_moiety 'C37 H49 N3 O4 U, C2 H3 N'
_chemical_formula_sum 'C40 H52 N3 O4 U'
_chemical_formula_weight 876.87
_chemical_name_systematic
;
 ?
;
_space_group_crystal_system orthorhombic
_space_group_IT_number 56
_space_group_name_Hall '-P 2ab 2ac'
_space_group_name_H-M_alt 'P c c n'
_symmetry_space_group_name_Hall '-P 2ab 2ac'
_symmetry_space_group_name_H-M 'P c c n'
_atom_sites_solution_hydrogens geom
_atom_sites_solution_primary direct
_audit_creation_date 2016-03-17
_audit_creation_method
;
Olex2 1.2
(compiled 2013.11.15 svn.r2839 for OlexSys, GUI svn.r4713)
;
_audit_update_record
;
2016-03-17 deposited with the CCDC.
2017-05-03 downloaded from the CCDC.
;
_cell_angle_alpha 90
_cell_angle_beta 90
_cell_angle_gamma 90
_cell_formula_units_Z 8
_cell_length_a 13.9974(3)
_cell_length_b 23.5111(5)
_cell_length_c 23.6244(5)
_cell_measurement_reflns_used 9876
_cell_measurement_temperature 180(2)
_cell_measurement_theta_max 30.36
_cell_measurement_theta_min 2.42
_cell_volume 7774.7(3)
_computing_molecular_graphics 'Olex2 (Dolomanov et al., 2009)'
_computing_publication_material 'Olex2 (Dolomanov et al., 2009)'
_computing_structure_refinement 'ShelXL (Sheldrick, 2008)'
_computing_structure_solution 'ShelXS (Sheldrick, 2008)'
_diffrn_ambient_temperature 180(2)
_diffrn_measured_fraction_theta_full 1.000
_diffrn_measured_fraction_theta_max 1.000
_diffrn_measurement_device_type 'Bruker APEX-II CCD'
_diffrn_measurement_method '\f and \w scans'
_diffrn_radiation_type MoK\a
_diffrn_radiation_wavelength 0.71073
_diffrn_reflns_av_R_equivalents 0.0538
_diffrn_reflns_av_unetI/netI 0.0376
_diffrn_reflns_Laue_measured_fraction_full 1.000
_diffrn_reflns_Laue_measured_fraction_max 1.000
_diffrn_reflns_limit_h_max 19
_diffrn_reflns_limit_h_min -19
_diffrn_reflns_limit_k_max 33
_diffrn_reflns_limit_k_min -23
_diffrn_reflns_limit_l_max 33
_diffrn_reflns_limit_l_min -32
_diffrn_reflns_number 93148
_diffrn_reflns_point_group_measured_fraction_full 1.000
_diffrn_reflns_point_group_measured_fraction_max 1.000
_diffrn_reflns_theta_full 25.242
_diffrn_reflns_theta_max 30.527
_diffrn_reflns_theta_min 1.693
_diffrn_standards_number 0
_exptl_absorpt_coefficient_mu 4.217
_exptl_absorpt_correction_T_max 0.919
_exptl_absorpt_correction_T_min 0.784
_exptl_absorpt_correction_type multi-scan
_exptl_absorpt_process_details
'SADABS was used for absorption correction. wR2(int) was 0.1453 before and 0.0458 after correction. The Ratio of minimum to maximum transmission is 0.5149. The \l/2 correction factor is 0.00150.'
_exptl_crystal_colour 'clear dark red'
_exptl_crystal_colour_lustre clear
_exptl_crystal_colour_modifier dark
_exptl_crystal_colour_primary red
_exptl_crystal_density_diffrn 1.498
_exptl_crystal_description plate
_exptl_crystal_F_000 3496
_exptl_crystal_size_max 0.06
_exptl_crystal_size_mid 0.06
_exptl_crystal_size_min 0.02
_refine_diff_density_max 1.370
_refine_diff_density_min -0.738
_refine_diff_density_rms 0.101
_refine_ls_extinction_method none
_refine_ls_goodness_of_fit_ref 1.010
_refine_ls_hydrogen_treatment constr
_refine_ls_matrix_type full
_refine_ls_number_parameters 446
_refine_ls_number_reflns 11887
_refine_ls_number_restraints 0
_refine_ls_restrained_S_all 1.010
_refine_ls_R_factor_all 0.0569
_refine_ls_R_factor_gt 0.0305
_refine_ls_shift/su_max 0.003
_refine_ls_shift/su_mean 0.000
_refine_ls_structure_factor_coef Fsqd
_refine_ls_weighting_details 'w=1/[\s^2^(Fo^2^)+(0.0263P)^2^+6.9842P] where P=(Fo^2^+2Fc^2^)/3'
_refine_ls_weighting_scheme calc
_refine_ls_wR_factor_gt 0.0619
_refine_ls_wR_factor_ref 0.0699
_reflns_Friedel_coverage 0.000
_reflns_number_gt 8605
_reflns_number_total 11887
_reflns_threshold_expression 'I > 2\s(I)'
_cod_data_source_file c7cc02747h2.cif
_cod_data_source_block Emily021716_1_0m
_cod_database_code 7120066
_shelxl_version_number 2014-3
_shelx_space_group_comment
;
The symmetry employed for this shelxl refinement is uniquely defined
by the following loop, which should always be used as a source of
symmetry information in preference to the above space-group names.
They are only intended as comments.
;
_olex2_refinement_description
;
1. Others
 Fixed Uiso: H16A(0.036) H16B(0.036) H15(0.032) H13(0.035) H7(0.035)
 H4A(0.063) H4B(0.063) H4C(0.063) H6A(0.063) H6B(0.063) H6C(0.063) H5A(0.05)
 H5B(0.05) H5C(0.05) H10A(0.146) H10B(0.146) H10C(0.146) H9A(0.14) H9B(0.14)
 H9C(0.14) H11A(0.116) H11B(0.116) H11C(0.116) H18(0.046) H19(0.052) H20(0.044)
 H22A(0.038) H22B(0.038) H23(0.033) H31(0.036) H29A(0.076) H29B(0.076)
 H29C(0.076) H28A(0.07) H28B(0.07) H28C(0.07) H30A(0.065) H30B(0.065)
 H30C(0.065) H25(0.034) H36A(0.081) H36B(0.081) H36C(0.081) H34A(0.1) H34B(0.1)
 H34C(0.1) H35A(0.092) H35B(0.092) H35C(0.092) H38A(0.117) H38B(0.117)
 H38C(0.117)
 Fixed X: H16A(0.8551) H16B(0.9042) H15(0.8066) H13(0.7279) H7(0.4425)
 H4A(0.3874) H4B(0.3177) H4C(0.4304) H6A(0.3151) H6B(0.2488) H6C(0.3153)
 H5A(0.4336) H5B(0.32) H5C(0.3796) H10A(0.5254) H10B(0.4575) H10C(0.5463)
 H9A(0.591) H9B(0.4847) H9C(0.5533) H11A(0.6825) H11B(0.7091) H11C(0.7286)
 H18(1.0479) H19(1.0987) H20(0.9894) H22A(0.7804) H22B(0.8244) H23(0.7181)
 H31(0.3754) H29A(0.3496) H29B(0.3968) H29C(0.4064) H28A(0.5831) H28B(0.5726)
 H28C(0.6406) H30A(0.5496) H30B(0.4881) H30C(0.4355) H25(0.6387) H36A(0.398)
 H36B(0.3188) H36C(0.4259) H34A(0.2792) H34B(0.2459) H34C(0.2088) H35A(0.264)
 H35B(0.2991) H35C(0.3714) H38A(0.582) H38B(0.6637) H38C(0.5589)
 Fixed Y: H16A(0.2794) H16B(0.2955) H15(0.3023) H13(0.3169) H7(0.3251)
 H4A(0.4163) H4B(0.3858) H4C(0.387) H6A(0.2895) H6B(0.3263) H6C(0.3574)
 H5A(0.2766) H5B(0.2809) H5C(0.2416) H10A(0.3662) H10B(0.3613) H10C(0.4041)
 H9A(0.2325) H9B(0.2574) H9C(0.2602) H11A(0.3305) H11B(0.3672) H11C(0.3001)
 H18(0.3476) H19(0.4338) H20(0.4947) H22A(0.5126) H22B(0.4969) H23(0.4702)
 H31(0.369) H29A(0.4072) H29B(0.421) H29C(0.4655) H28A(0.4646) H28B(0.4197)
 H28C(0.4058) H30A(0.3132) H30B(0.3288) H30C(0.3153) H25(0.4345) H36A(0.2818)
 H36B(0.2995) H36C(0.3225) H34A(0.3153) H34B(0.3805) H34C(0.3385) H35A(0.4015)
 H35B(0.446) H35C(0.4249) H38A(0.4386) H38B(0.4774) H38C(0.5028)
 Fixed Z: H16A(0.2688) H16B(0.3281) H15(0.395) H13(0.4817) H7(0.4885)
 H4A(0.3736) H4B(0.3292) H4C(0.318) H6A(0.4449) H6B(0.4036) H6C(0.4491)
 H5A(0.3125) H5B(0.3185) H5C(0.3611) H10A(0.6264) H10B(0.5722) H10C(0.5715)
 H9A(0.5639) H9B(0.5674) H9C(0.6216) H11A(0.6262) H11B(0.5714) H11C(0.5721)
 H18(0.2872) H19(0.2476) H20(0.2057) H22A(0.2185) H22B(0.1578) H23(0.1033)
 H31(0.0408) H29A(-0.0417) H29B(-0.1019) H29C(-0.0509) H28A(-0.0629) H28B(-
 0.1135) H28C(-0.0608) H30A(-0.0441) H30B(-0.099) H30C(-0.0404) H25(0.0264)
 H36A(0.1632) H36B(0.2087) H36C(0.2149) H34A(0.0918) H34B(0.0914) H34C(0.14)
 H35A(0.214) H35B(0.1672) H35C(0.2153) H38A(0.4301) H38B(0.4025) H38C(0.4122)
;
_olex2_submission_special_instructions 'No special instructions were received'

loop_
_space_group_symop_operation_xyz
'x, y, z'
'x+1/2, -y, -z+1/2'
'-x, y+1/2, -z+1/2'
'-x+1/2, -y+1/2, z'
'-x, -y, -z'
'-x-1/2, y, z-1/2'
'x, -y-1/2, z-1/2'
'x-1/2, y-1/2, -z'

loop_
_atom_site_label
_atom_site_type_symbol
_atom_site_fract_x
_atom_site_fract_y
_atom_site_fract_z
_atom_site_U_iso_or_equiv
_atom_site_adp_type
_atom_site_occupancy
_atom_site_site_symmetry_order
_atom_site_calc_flag
_atom_site_refinement_flags_posn
_atom_site_refinement_flags_adp
U1 U 0.65763(2) 0.37724(2) 0.25407(2) 0.02073(3) Uani 1 1 d . .
O1 O 0.57264(13) 0.32834(8) 0.31892(7) 0.0259(4) Uani 1 1 d . .
O2 O 0.53233(13) 0.40290(8) 0.19938(7) 0.0270(4) Uani 1 1 d . .
O3 O 0.67375(13) 0.31750(8) 0.20892(8) 0.0294(4) Uani 1 1 d . .
O4 O 0.65065(13) 0.43798(8) 0.29957(8) 0.0276(4) Uani 1 1 d . .
N1 N 0.76819(15) 0.32466(10) 0.32081(9) 0.0250(5) Uani 1 1 d . .
N2 N 0.71366(16) 0.44649(9) 0.18043(9) 0.0255(5) Uani 1 1 d . .
N4 N 0.6545(3) 0.5110(2) 0.52710(18) 0.0970(15) Uani 1 1 d . .
N3 N 0.84151(15) 0.39713(11) 0.24610(8) 0.0239(4) Uani 1 1 d . .
C17 C 0.9050(2) 0.36163(12) 0.27109(11) 0.0268(6) Uani 1 1 d . .
C16 C 0.86207(19) 0.30974(13) 0.29752(12) 0.0300(6) Uani 1 1 d . .
H16A H 0.8551 0.2794 0.2688 0.036 Uiso 1 1 calc R U
H16B H 0.9042 0.2955 0.3281 0.036 Uiso 1 1 calc R U
C15 C 0.7535(2) 0.31526(12) 0.37346(11) 0.0267(6) Uani 1 1 d . .
H15 H 0.8066 0.3023 0.3950 0.032 Uiso 1 1 calc R U
C14 C 0.66393(19) 0.32237(12) 0.40353(11) 0.0255(6) Uani 1 1 d . .
C13 C 0.6676(2) 0.32013(12) 0.46353(11) 0.0294(6) Uani 1 1 d . .
H13 H 0.7279 0.3169 0.4817 0.035 Uiso 1 1 calc R U
C8 C 0.5863(2) 0.32255(12) 0.49590(11) 0.0290(6) Uani 1 1 d . .
C7 C 0.4995(2) 0.32464(12) 0.46667(12) 0.0294(6) Uani 1 1 d . .
H7 H 0.4425 0.3251 0.4885 0.035 Uiso 1 1 calc R U
C2 C 0.49015(19) 0.32607(11) 0.40805(11) 0.0248(5) Uani 1 1 d . .
C1 C 0.57497(19) 0.32638(11) 0.37510(11) 0.0242(6) Uani 1 1 d . .
C3 C 0.3917(2) 0.32761(13) 0.37975(12) 0.0303(6) Uani 1 1 d . .
C4 C 0.3808(2) 0.38437(14) 0.34716(15) 0.0421(8) Uani 1 1 d . .
H4A H 0.3874 0.4163 0.3736 0.063 Uiso 1 1 calc R U
H4B H 0.3177 0.3858 0.3292 0.063 Uiso 1 1 calc R U
H4C H 0.4304 0.3870 0.3180 0.063 Uiso 1 1 calc R U
C6 C 0.3104(2) 0.32495(16) 0.42328(14) 0.0417(8) Uani 1 1 d . .
H6A H 0.3151 0.2895 0.4449 0.063 Uiso 1 1 calc R U
H6B H 0.2488 0.3263 0.4036 0.063 Uiso 1 1 calc R U
H6C H 0.3153 0.3574 0.4491 0.063 Uiso 1 1 calc R U
C5 C 0.3802(2) 0.27714(13) 0.33931(12) 0.0331(7) Uani 1 1 d . .
H5A H 0.4336 0.2766 0.3125 0.050 Uiso 1 1 calc R U
H5B H 0.3200 0.2809 0.3185 0.050 Uiso 1 1 calc R U
H5C H 0.3796 0.2416 0.3611 0.050 Uiso 1 1 calc R U
C12 C 0.5871(2) 0.31991(15) 0.56117(12) 0.0399(8) Uani 1 1 d . .
C10 C 0.5233(4) 0.3671(2) 0.58498(17) 0.0974(19) Uani 1 1 d . .
H10A H 0.5254 0.3662 0.6264 0.146 Uiso 1 1 calc R U
H10B H 0.4575 0.3613 0.5722 0.146 Uiso 1 1 calc R U
H10C H 0.5463 0.4041 0.5715 0.146 Uiso 1 1 calc R U
C9 C 0.5508(4) 0.2625(2) 0.58018(15) 0.0932(19) Uani 1 1 d . .
H9A H 0.5910 0.2325 0.5639 0.140 Uiso 1 1 calc R U
H9B H 0.4847 0.2574 0.5674 0.140 Uiso 1 1 calc R U
H9C H 0.5533 0.2602 0.6216 0.140 Uiso 1 1 calc R U
C11 C 0.6854(3) 0.3303(2) 0.58478(15) 0.0771(15) Uani 1 1 d . .
H11A H 0.6825 0.3305 0.6262 0.116 Uiso 1 1 calc R U
H11B H 0.7091 0.3672 0.5714 0.116 Uiso 1 1 calc R U
H11C H 0.7286 0.3001 0.5721 0.116 Uiso 1 1 calc R U
C18 C 1.0034(2) 0.37344(14) 0.27116(14) 0.0383(8) Uani 1 1 d . .
H18 H 1.0479 0.3476 0.2872 0.046 Uiso 1 1 calc R U
C19 C 1.0329(2) 0.42394(17) 0.24701(12) 0.0431(8) Uani 1 1 d . .
H19 H 1.0987 0.4338 0.2476 0.052 Uiso 1 1 calc R U
C20 C 0.9688(2) 0.45994(14) 0.22221(12) 0.0363(7) Uani 1 1 d . .
H20 H 0.9894 0.4947 0.2057 0.044 Uiso 1 1 calc R U
C21 C 0.8732(2) 0.44481(12) 0.22153(11) 0.0274(6) Uani 1 1 d . .
C22 C 0.7983(2) 0.48069(13) 0.19326(12) 0.0315(6) Uani 1 1 d . .
H22A H 0.7804 0.5126 0.2185 0.038 Uiso 1 1 calc R U
H22B H 0.8244 0.4969 0.1578 0.038 Uiso 1 1 calc R U
C23 C 0.6818(2) 0.44864(12) 0.12961(11) 0.0279(6) Uani 1 1 d . .
H23 H 0.7181 0.4702 0.1033 0.033 Uiso 1 1 calc R U
C24 C 0.5961(2) 0.42166(12) 0.10823(11) 0.0266(6) Uani 1 1 d . .
C37 C 0.5223(2) 0.40173(12) 0.14352(10) 0.0250(5) Uani 1 1 d . .
C32 C 0.4361(2) 0.38304(12) 0.11709(11) 0.0286(6) Uani 1 1 d . .
C31 C 0.4324(2) 0.38235(12) 0.05821(11) 0.0303(6) Uani 1 1 d . .
H31 H 0.3754 0.3690 0.0408 0.036 Uiso 1 1 calc R U
C26 C 0.5074(2) 0.40005(12) 0.02274(11) 0.0287(6) Uani 1 1 d . .
C27 C 0.4970(2) 0.39605(13) -0.04183(12) 0.0338(7) Uani 1 1 d . .
C29 C 0.4041(3) 0.42505(16) -0.06080(14) 0.0504(9) Uani 1 1 d . .
H29A H 0.3496 0.4072 -0.0417 0.076 Uiso 1 1 calc R U
H29B H 0.3968 0.4210 -0.1019 0.076 Uiso 1 1 calc R U
H29C H 0.4064 0.4655 -0.0509 0.076 Uiso 1 1 calc R U
C28 C 0.5809(3) 0.42404(16) -0.07253(12) 0.0469(9) Uani 1 1 d . .
H28A H 0.5831 0.4646 -0.0629 0.070 Uiso 1 1 calc R U
H28B H 0.5726 0.4197 -0.1135 0.070 Uiso 1 1 calc R U
H28C H 0.6406 0.4058 -0.0608 0.070 Uiso 1 1 calc R U
C30 C 0.4921(3) 0.33253(14) -0.05779(12) 0.0433(8) Uani 1 1 d . .
H30A H 0.5496 0.3132 -0.0441 0.065 Uiso 1 1 calc R U
H30B H 0.4881 0.3288 -0.0990 0.065 Uiso 1 1 calc R U
H30C H 0.4355 0.3153 -0.0404 0.065 Uiso 1 1 calc R U
C25 C 0.5875(2) 0.42058(12) 0.04890(11) 0.0286(6) Uani 1 1 d . .
H25 H 0.6387 0.4345 0.0264 0.034 Uiso 1 1 calc R U
C33 C 0.3499(2) 0.36415(17) 0.15246(13) 0.0413(8) Uani 1 1 d . .
C36 C 0.3754(3) 0.31238(18) 0.18797(14) 0.0539(10) Uani 1 1 d . .
H36A H 0.3980 0.2818 0.1632 0.081 Uiso 1 1 calc R U
H36B H 0.3188 0.2995 0.2087 0.081 Uiso 1 1 calc R U
H36C H 0.4259 0.3225 0.2149 0.081 Uiso 1 1 calc R U
C34 C 0.2630(2) 0.3482(2) 0.11553(15) 0.0667(13) Uani 1 1 d . .
H34A H 0.2792 0.3153 0.0918 0.100 Uiso 1 1 calc R U
H34B H 0.2459 0.3805 0.0914 0.100 Uiso 1 1 calc R U
H34C H 0.2088 0.3385 0.1400 0.100 Uiso 1 1 calc R U
C35 C 0.3182(2) 0.4136(2) 0.19071(16) 0.0615(12) Uani 1 1 d . .
H35A H 0.2640 0.4015 0.2140 0.092 Uiso 1 1 calc R U
H35B H 0.2991 0.4460 0.1672 0.092 Uiso 1 1 calc R U
H35C H 0.3714 0.4249 0.2153 0.092 Uiso 1 1 calc R U
C38 C 0.6078(4) 0.4773(2) 0.42751(17) 0.0778(14) Uani 1 1 d . .
H38A H 0.5820 0.4386 0.4301 0.117 Uiso 1 1 calc R U
H38B H 0.6637 0.4774 0.4025 0.117 Uiso 1 1 calc R U
H38C H 0.5589 0.5028 0.4122 0.117 Uiso 1 1 calc R U
C39 C 0.6357(3) 0.49659(18) 0.48321(18) 0.0577(10) Uani 1 1 d . .

loop_
_atom_site_aniso_label
_atom_site_aniso_U_11
_atom_site_aniso_U_22
_atom_site_aniso_U_33
_atom_site_aniso_U_23
_atom_site_aniso_U_13
_atom_site_aniso_U_12
U1 0.02001(5) 0.01724(5) 0.02494(5) -0.00096(4) -0.00056(3) -0.00105(4)
O1 0.0231(10) 0.0253(11) 0.0293(9) 0.0040(8) 0.0009(7) -0.0018(8)
O2 0.0231(10) 0.0299(11) 0.0279(9) -0.0024(8) -0.0039(7) -0.0006(9)
O3 0.0311(11) 0.0245(11) 0.0325(10) -0.0064(8) 0.0031(8) -0.0020(9)
O4 0.0317(11) 0.0223(10) 0.0288(9) -0.0050(8) -0.0027(8) 0.0025(9)
N1 0.0219(12) 0.0196(12) 0.0337(11) 0.0043(9) 0.0016(9) 0.0001(9)
N2 0.0284(12) 0.0176(12) 0.0304(11) 0.0011(9) -0.0047(9) -0.0050(10)
N4 0.120(4) 0.096(4) 0.075(3) -0.020(3) -0.034(3) 0.014(3)
N3 0.0244(11) 0.0218(11) 0.0255(10) -0.0030(8) 0.0000(9) -0.0049(9)
C17 0.0260(14) 0.0282(16) 0.0262(12) -0.0029(11) 0.0031(10) 0.0001(12)
C16 0.0236(15) 0.0269(16) 0.0395(15) 0.0022(12) 0.0034(11) 0.0053(12)
C15 0.0237(14) 0.0207(15) 0.0357(14) 0.0031(11) -0.0019(11) -0.0017(11)
C14 0.0256(14) 0.0194(14) 0.0315(13) 0.0042(11) 0.0012(11) -0.0025(12)
C13 0.0276(15) 0.0269(16) 0.0337(13) 0.0037(12) -0.0030(11) -0.0041(12)
C8 0.0315(15) 0.0246(15) 0.0310(13) 0.0028(12) 0.0025(11) -0.0068(13)
C7 0.0301(16) 0.0204(15) 0.0377(14) 0.0019(12) 0.0077(11) -0.0043(12)
C2 0.0247(14) 0.0138(13) 0.0358(13) 0.0016(11) 0.0025(11) -0.0003(11)
C1 0.0257(14) 0.0153(13) 0.0315(13) 0.0025(11) 0.0009(10) -0.0023(11)
C3 0.0219(14) 0.0257(16) 0.0431(15) 0.0058(13) 0.0007(12) -0.0004(12)
C4 0.0324(17) 0.0314(19) 0.062(2) 0.0098(16) -0.0088(15) 0.0029(14)
C6 0.0247(16) 0.047(2) 0.0531(19) -0.0024(16) 0.0037(14) -0.0008(15)
C5 0.0257(15) 0.0319(17) 0.0418(15) 0.0032(13) -0.0027(12) -0.0078(13)
C12 0.0398(18) 0.050(2) 0.0302(14) 0.0003(14) 0.0024(13) -0.0126(16)
C10 0.106(4) 0.142(5) 0.044(2) -0.029(3) 0.005(2) 0.030(4)
C9 0.145(5) 0.093(4) 0.042(2) 0.027(2) -0.017(2) -0.073(4)
C11 0.069(3) 0.127(4) 0.0354(18) 0.004(2) -0.0098(18) -0.045(3)
C18 0.0286(16) 0.047(2) 0.0395(15) 0.0027(14) -0.0058(12) 0.0027(16)
C19 0.0218(15) 0.062(2) 0.0457(17) 0.0058(17) -0.0003(13) -0.0118(15)
C20 0.0339(17) 0.0373(19) 0.0378(15) 0.0021(13) 0.0004(13) -0.0132(14)
C21 0.0319(15) 0.0235(15) 0.0266(12) -0.0038(11) -0.0008(11) -0.0081(12)
C22 0.0365(17) 0.0225(16) 0.0356(14) 0.0025(12) -0.0063(12) -0.0109(13)
C23 0.0326(15) 0.0218(15) 0.0292(13) 0.0021(11) -0.0013(11) -0.0014(12)
C24 0.0262(14) 0.0213(15) 0.0322(13) 0.0001(11) -0.0065(11) 0.0004(12)
C37 0.0261(14) 0.0206(14) 0.0283(12) -0.0038(11) -0.0039(11) 0.0048(12)
C32 0.0250(14) 0.0274(16) 0.0334(13) -0.0060(12) -0.0038(10) 0.0036(12)
C31 0.0282(15) 0.0277(16) 0.0350(14) -0.0084(12) -0.0072(11) 0.0025(12)
C26 0.0366(16) 0.0203(14) 0.0292(13) -0.0014(11) -0.0078(11) 0.0038(12)
C27 0.0465(19) 0.0264(16) 0.0287(13) -0.0027(12) -0.0092(12) -0.0034(14)
C29 0.058(2) 0.047(2) 0.0469(18) 0.0032(17) -0.0234(17) 0.0049(19)
C28 0.063(2) 0.049(2) 0.0288(14) 0.0008(15) -0.0059(15) -0.0135(19)
C30 0.062(2) 0.0343(19) 0.0338(15) -0.0075(14) -0.0010(15) -0.0056(17)
C25 0.0330(16) 0.0242(16) 0.0286(13) 0.0021(11) -0.0035(11) -0.0009(12)
C33 0.0237(15) 0.063(2) 0.0373(15) -0.0155(15) 0.0009(12) -0.0040(16)
C36 0.048(2) 0.071(3) 0.0430(18) -0.0045(18) 0.0096(16) -0.026(2)
C34 0.0313(19) 0.117(4) 0.052(2) -0.021(2) -0.0011(16) -0.024(2)
C35 0.0304(19) 0.095(4) 0.059(2) -0.031(2) 0.0032(16) 0.017(2)
C38 0.119(4) 0.057(3) 0.057(2) -0.017(2) -0.009(3) 0.006(3)
C39 0.067(3) 0.048(2) 0.059(2) -0.008(2) -0.007(2) 0.006(2)

loop_
_atom_type_symbol
_atom_type_description
_atom_type_scat_dispersion_real
_atom_type_scat_dispersion_imag
_atom_type_scat_source
C C 0.0033 0.0016 'International Tables Vol C Tables 4.2.6.8 and 6.1.1.4'
H H 0.0000 0.0000 'International Tables Vol C Tables 4.2.6.8 and 6.1.1.4'
N N 0.0061 0.0033 'International Tables Vol C Tables 4.2.6.8 and 6.1.1.4'
O O 0.0106 0.0060 'International Tables Vol C Tables 4.2.6.8 and 6.1.1.4'
U U -9.6767 9.6646 'International Tables Vol C Tables 4.2.6.8 and 6.1.1.4'

loop_
_geom_angle_atom_site_label_1
_geom_angle_atom_site_label_2
_geom_angle_atom_site_label_3
_geom_angle
O1 U1 O2 96.61(6)
O1 U1 N1 69.53(7)
O1 U1 N2 165.27(7)
O1 U1 N3 131.10(7)
O2 U1 N1 163.87(7)
O2 U1 N2 70.91(7)
O2 U1 N3 132.29(7)
O3 U1 O1 94.12(8)
O3 U1 O2 88.07(8)
O3 U1 O4 175.83(9)
O3 U1 N1 84.86(8)
O3 U1 N2 93.27(8)
O3 U1 N3 88.47(8)
O4 U1 O1 88.28(8)
O4 U1 O2 95.05(8)
O4 U1 N1 92.80(8)
O4 U1 N2 85.16(8)
O4 U1 N3 87.38(8)
N1 U1 N3 62.09(7)
N2 U1 N1 123.90(7)
N2 U1 N3 61.81(7)
C1 O1 U1 133.14(17)
C37 O2 U1 130.17(16)
C16 N1 U1 115.51(16)
C15 N1 U1 126.26(19)
C15 N1 C16 117.8(2)
C22 N2 U1 117.78(16)
C23 N2 U1 124.48(19)
C23 N2 C22 117.0(2)
C17 N3 U1 120.18(18)
C21 N3 U1 120.37(18)
C21 N3 C17 119.2(2)
N3 C17 C16 114.9(2)
N3 C17 C18 121.5(3)
C18 C17 C16 123.7(3)
N1 C16 C17 108.7(2)
N1 C16 H16A 109.9
N1 C16 H16B 109.9
C17 C16 H16A 109.9
C17 C16 H16B 109.9
H16A C16 H16B 108.3
N1 C15 H15 116.8
N1 C15 C14 126.5(3)
C14 C15 H15 116.8
C13 C14 C15 117.0(2)
C1 C14 C15 122.3(2)
C1 C14 C13 120.5(2)
C14 C13 H13 119.2
C8 C13 C14 121.7(3)
C8 C13 H13 119.2
C13 C8 C7 116.5(2)
C13 C8 C12 123.3(3)
C7 C8 C12 120.1(3)
C8 C7 H7 117.5
C2 C7 C8 125.0(3)
C2 C7 H7 117.5
C7 C2 C1 117.8(2)
C7 C2 C3 121.3(2)
C1 C2 C3 120.8(2)
O1 C1 C14 119.8(2)
O1 C1 C2 121.8(2)
C14 C1 C2 118.3(2)
C2 C3 C4 109.0(2)
C2 C3 C6 111.9(2)
C6 C3 C4 107.2(3)
C5 C3 C2 110.4(2)
C5 C3 C4 110.3(3)
C5 C3 C6 108.0(2)
C3 C4 H4A 109.5
C3 C4 H4B 109.5
C3 C4 H4C 109.5
H4A C4 H4B 109.5
H4A C4 H4C 109.5
H4B C4 H4C 109.5
C3 C6 H6A 109.5
C3 C6 H6B 109.5
C3 C6 H6C 109.5
H6A C6 H6B 109.5
H6A C6 H6C 109.5
H6B C6 H6C 109.5
C3 C5 H5A 109.5
C3 C5 H5B 109.5
C3 C5 H5C 109.5
H5A C5 H5B 109.5
H5A C5 H5C 109.5
H5B C5 H5C 109.5
C10 C12 C8 109.5(3)
C9 C12 C8 109.3(3)
C9 C12 C10 110.1(4)
C11 C12 C8 111.7(3)
C11 C12 C10 106.2(4)
C11 C12 C9 110.0(3)
C12 C10 H10A 109.5
C12 C10 H10B 109.5
C12 C10 H10C 109.5
H10A C10 H10B 109.5
H10A C10 H10C 109.5
H10B C10 H10C 109.5
C12 C9 H9A 109.5
C12 C9 H9B 109.5
C12 C9 H9C 109.5
H9A C9 H9B 109.5
H9A C9 H9C 109.5
H9B C9 H9C 109.5
C12 C11 H11A 109.5
C12 C11 H11B 109.5
C12 C11 H11C 109.5
H11A C11 H11B 109.5
H11A C11 H11C 109.5
H11B C11 H11C 109.5
C17 C18 H18 121.2
C19 C18 C17 117.6(3)
C19 C18 H18 121.2
C18 C19 H19 119.5
C20 C19 C18 120.9(3)
C20 C19 H19 119.5
C19 C20 H20 120.6
C19 C20 C21 118.7(3)
C21 C20 H20 120.6
N3 C21 C20 122.0(3)
N3 C21 C22 115.6(2)
C20 C21 C22 122.3(3)
N2 C22 C21 110.4(2)
N2 C22 H22A 109.6
N2 C22 H22B 109.6
C21 C22 H22A 109.6
C21 C22 H22B 109.6
H22A C22 H22B 108.1
N2 C23 H23 116.6
N2 C23 C24 126.7(3)
C24 C23 H23 116.6
C37 C24 C23 123.2(2)
C25 C24 C23 115.3(3)
C25 C24 C37 121.4(2)
O2 C37 C24 120.2(2)
O2 C37 C32 122.1(2)
C24 C37 C32 117.6(2)
C37 C32 C33 121.0(2)
C31 C32 C37 118.2(3)
C31 C32 C33 120.8(3)
C32 C31 H31 117.8
C32 C31 C26 124.3(3)
C26 C31 H31 117.8
C31 C26 C27 120.2(3)
C25 C26 C31 116.5(2)
C25 C26 C27 123.3(3)
C26 C27 C29 110.1(3)
C26 C27 C30 107.9(2)
C29 C27 C30 108.7(3)
C28 C27 C26 111.8(2)
C28 C27 C29 108.7(3)
C28 C27 C30 109.6(3)
C27 C29 H29A 109.5
C27 C29 H29B 109.5
C27 C29 H29C 109.5
H29A C29 H29B 109.5
H29A C29 H29C 109.5
H29B C29 H29C 109.5
C27 C28 H28A 109.5
C27 C28 H28B 109.5
C27 C28 H28C 109.5
H28A C28 H28B 109.5
H28A C28 H28C 109.5
H28B C28 H28C 109.5
C27 C30 H30A 109.5
C27 C30 H30B 109.5
C27 C30 H30C 109.5
H30A C30 H30B 109.5
H30A C30 H30C 109.5
H30B C30 H30C 109.5
C24 C25 H25 119.1
C26 C25 C24 121.8(3)
C26 C25 H25 119.1
C32 C33 C34 112.5(3)
C32 C33 C35 109.1(3)
C36 C33 C32 110.3(3)
C36 C33 C34 107.6(3)
C36 C33 C35 110.4(3)
C35 C33 C34 106.8(3)
C33 C36 H36A 109.5
C33 C36 H36B 109.5
C33 C36 H36C 109.5
H36A C36 H36B 109.5
H36A C36 H36C 109.5
H36B C36 H36C 109.5
C33 C34 H34A 109.5
C33 C34 H34B 109.5
C33 C34 H34C 109.5
H34A C34 H34B 109.5
H34A C34 H34C 109.5
H34B C34 H34C 109.5
C33 C35 H35A 109.5
C33 C35 H35B 109.5
C33 C35 H35C 109.5
H35A C35 H35B 109.5
H35A C35 H35C 109.5
H35B C35 H35C 109.5
H38A C38 H38B 109.5
H38A C38 H38C 109.5
H38B C38 H38C 109.5
C39 C38 H38A 109.5
C39 C38 H38B 109.5
C39 C38 H38C 109.5
N4 C39 C38 177.7(5)

loop_
_geom_bond_atom_site_label_1
_geom_bond_atom_site_label_2
_geom_bond_distance
U1 O1 2.2548(18)
U1 O2 2.2603(18)
U1 O3 1.7780(19)
U1 O4 1.7901(18)
U1 N1 2.532(2)
U1 N2 2.508(2)
U1 N3 2.623(2)
O1 C1 1.328(3)
O2 C37 1.327(3)
N1 C16 1.467(3)
N1 C15 1.280(3)
N2 C22 1.464(3)
N2 C23 1.282(3)
N4 C39 1.122(5)
N3 C17 1.355(4)
N3 C21 1.338(4)
C17 C16 1.497(4)
C17 C18 1.404(4)
C16 H16A 0.9900
C16 H16B 0.9900
C15 H15 0.9500
C15 C14 1.451(4)
C14 C13 1.419(4)
C14 C1 1.418(4)
C13 H13 0.9500
C13 C8 1.372(4)
C8 C7 1.398(4)
C8 C12 1.543(4)
C7 H7 0.9500
C7 C2 1.391(4)
C2 C1 1.420(4)
C2 C3 1.532(4)
C3 C4 1.548(4)
C3 C6 1.535(4)
C3 C5 1.532(4)
C4 H4A 0.9800
C4 H4B 0.9800
C4 H4C 0.9800
C6 H6A 0.9800
C6 H6B 0.9800
C6 H6C 0.9800
C5 H5A 0.9800
C5 H5B 0.9800
C5 H5C 0.9800
C12 C10 1.531(6)
C12 C9 1.511(5)
C12 C11 1.505(5)
C10 H10A 0.9800
C10 H10B 0.9800
C10 H10C 0.9800
C9 H9A 0.9800
C9 H9B 0.9800
C9 H9C 0.9800
C11 H11A 0.9800
C11 H11B 0.9800
C11 H11C 0.9800
C18 H18 0.9500
C18 C19 1.381(5)
C19 H19 0.9500
C19 C20 1.366(5)
C20 H20 0.9500
C20 C21 1.385(4)
C21 C22 1.502(4)
C22 H22A 0.9900
C22 H22B 0.9900
C23 H23 0.9500
C23 C24 1.447(4)
C24 C37 1.409(4)
C24 C25 1.407(4)
C37 C32 1.427(4)
C32 C31 1.392(4)
C32 C33 1.534(4)
C31 H31 0.9500
C31 C26 1.407(4)
C26 C27 1.535(4)
C26 C25 1.368(4)
C27 C29 1.536(4)
C27 C28 1.529(4)
C27 C30 1.542(4)
C29 H29A 0.9800
C29 H29B 0.9800
C29 H29C 0.9800
C28 H28A 0.9800
C28 H28B 0.9800
C28 H28C 0.9800
C30 H30A 0.9800
C30 H30B 0.9800
C30 H30C 0.9800
C25 H25 0.9500
C33 C36 1.521(5)
C33 C34 1.543(4)
C33 C35 1.538(5)
C36 H36A 0.9800
C36 H36B 0.9800
C36 H36C 0.9800
C34 H34A 0.9800
C34 H34B 0.9800
C34 H34C 0.9800
C35 H35A 0.9800
C35 H35B 0.9800
C35 H35C 0.9800
C38 H38A 0.9800
C38 H38B 0.9800
C38 H38C 0.9800
C38 C39 1.445(5)

loop_
_geom_hbond_atom_site_label_D
_geom_hbond_atom_site_label_H
_geom_hbond_atom_site_label_A
_geom_hbond_distance_DH
_geom_hbond_distance_HA
_geom_hbond_distance_DA
_geom_hbond_angle_DHA
_geom_hbond_site_symmetry_A
C23 H23 N4 0.95 2.71 3.642(5) 167.5 6_755
C38 H38B O4 0.98 2.61 3.217(4) 120.4 .
C38 H38B O4 0.98 2.61 3.217(4) 120.4 .
C38 H38B O4 0.98 2.61 3.217(4) 120.4 .
C38 H38B O4 0.98 2.61 3.217(4) 120.4 .

loop_
_geom_torsion_atom_site_label_1
_geom_torsion_atom_site_label_2
_geom_torsion_atom_site_label_3
_geom_torsion_atom_site_label_4
_geom_torsion
U1 O1 C1 C14 -45.0(4)
U1 O1 C1 C2 137.3(2)
U1 O2 C37 C24 -44.9(4)
U1 O2 C37 C32 138.0(2)
U1 N1 C16 C17 49.9(3)
U1 N1 C15 C14 13.1(4)
U1 N2 C22 C21 41.9(3)
U1 N2 C23 C24 14.3(4)
U1 N3 C17 C16 5.3(3)
U1 N3 C17 C18 -175.2(2)
U1 N3 C21 C20 172.5(2)
U1 N3 C21 C22 -7.5(3)
O2 C37 C32 C31 -179.0(3)
O2 C37 C32 C33 1.0(4)
N1 C15 C14 C13 -168.2(3)
N1 C15 C14 C1 17.2(5)
N2 C23 C24 C37 17.7(5)
N2 C23 C24 C25 -167.3(3)
N3 C17 C16 N1 -34.7(3)
N3 C17 C18 C19 2.8(4)
N3 C21 C22 N2 -21.0(3)
C17 N3 C21 C20 -1.9(4)
C17 N3 C21 C22 178.1(2)
C17 C18 C19 C20 -2.3(5)
C16 N1 C15 C14 -174.4(3)
C16 C17 C18 C19 -177.7(3)
C15 N1 C16 C17 -123.4(3)
C15 C14 C13 C8 -175.6(3)
C15 C14 C1 O1 -5.5(4)
C15 C14 C1 C2 172.2(3)
C14 C13 C8 C7 2.9(4)
C14 C13 C8 C12 179.6(3)
C13 C14 C1 O1 -179.9(2)
C13 C14 C1 C2 -2.2(4)
C13 C8 C7 C2 -1.9(4)
C13 C8 C12 C10 132.7(4)
C13 C8 C12 C9 -106.6(4)
C13 C8 C12 C11 15.4(5)
C8 C7 C2 C1 -1.1(4)
C8 C7 C2 C3 179.3(3)
C7 C8 C12 C10 -50.7(4)
C7 C8 C12 C9 70.0(4)
C7 C8 C12 C11 -168.0(3)
C7 C2 C1 O1 -179.3(2)
C7 C2 C1 C14 3.1(4)
C7 C2 C3 C4 116.1(3)
C7 C2 C3 C6 -2.3(4)
C7 C2 C3 C5 -122.5(3)
C1 C14 C13 C8 -0.9(4)
C1 C2 C3 C4 -63.5(3)
C1 C2 C3 C6 178.1(3)
C1 C2 C3 C5 57.8(3)
C3 C2 C1 O1 0.4(4)
C3 C2 C1 C14 -177.3(2)
C12 C8 C7 C2 -178.8(3)
C18 C17 C16 N1 145.8(3)
C18 C19 C20 C21 -0.2(5)
C19 C20 C21 N3 2.4(4)
C19 C20 C21 C22 -177.6(3)
C20 C21 C22 N2 159.0(3)
C21 N3 C17 C16 179.7(2)
C21 N3 C17 C18 -0.8(4)
C22 N2 C23 C24 -175.7(3)
C23 N2 C22 C21 -128.8(3)
C23 C24 C37 O2 -5.6(4)
C23 C24 C37 C32 171.6(3)
C23 C24 C25 C26 -175.4(3)
C24 C37 C32 C31 3.8(4)
C24 C37 C32 C33 -176.2(3)
C37 C24 C25 C26 -0.2(4)
C37 C32 C31 C26 -1.4(4)
C37 C32 C33 C36 -62.4(4)
C37 C32 C33 C34 177.5(3)
C37 C32 C33 C35 59.1(4)
C32 C31 C26 C27 178.3(3)
C32 C31 C26 C25 -1.9(4)
C31 C32 C33 C36 117.6(3)
C31 C32 C33 C34 -2.6(5)
C31 C32 C33 C35 -120.9(3)
C31 C26 C27 C29 52.0(4)
C31 C26 C27 C28 173.0(3)
C31 C26 C27 C30 -66.5(4)
C31 C26 C25 C24 2.7(4)
C27 C26 C25 C24 -177.5(3)
C25 C24 C37 O2 179.6(3)
C25 C24 C37 C32 -3.1(4)
C25 C26 C27 C29 -127.8(3)
C25 C26 C27 C28 -6.8(4)
C25 C26 C27 C30 113.7(3)
C33 C32 C31 C26 178.6(3)
